data_4306764
loop_
_publ_author_name
'Chinwon Rim'
'Hongming Zhang'
'David Y. Son'

_publ_contact_author_address
;Department of Chemistry
Southern Methodist University
Dallas, TX 75275-0314
;
_publ_contact_author_email dson@smu.edu
_publ_contact_author_name 'Professor David Y. Son'
_publ_section_title
;
Silyl-Substituted Thioether Ligands and Their Ag(I) Complexes
;
_journal_name_full 'Inorganic Chemistry'
_journal_page_first 11993
_journal_page_last 12003
_journal_paper_doi 10.1021/ic801580t
_journal_volume 47
_journal_year 2008
_chemical_formula_sum 'C18 H38 Ag2 F6 O8 S6 Si2'
_chemical_formula_weight 960.76
_chemical_name_systematic
; 
 ? 
;
_space_group_IT_number 14
_symmetry_cell_setting monoclinic
_symmetry_space_group_name_Hall '-P 2yn'
_symmetry_space_group_name_H-M 'P 1 21/n 1'
_atom_sites_solution_hydrogens geom
_atom_sites_solution_primary direct
_atom_sites_solution_secondary difmap
_audit_creation_method SHELXL-97
_cell_angle_alpha 90.00
_cell_angle_beta 94.796(2)
_cell_angle_gamma 90.00
_cell_formula_units_Z 2
_cell_length_a 11.3531(16)
_cell_length_b 12.4452(17)
_cell_length_c 12.4835(17)
_cell_measurement_reflns_used 7881
_cell_measurement_temperature 100(2)
_cell_measurement_theta_max 28.28
_cell_measurement_theta_min 2.31
_cell_volume 1757.6(4)
_computing_cell_refinement 'Bruker SAINT'
_computing_data_collection 'Bruker SMART'
_computing_data_reduction 'Bruker SAINT'
_computing_molecular_graphics 'Bruker SHELXTL'
_computing_publication_material 'Bruker SHELXTL'
_computing_structure_refinement 'SHELXL-97 (Sheldrick, 1997)'
_computing_structure_solution 'SHELXS-97 (Sheldrick, 1990)'
_diffrn_ambient_temperature 100(2)
_diffrn_detector_area_resol_mean 83.33
_diffrn_measured_fraction_theta_full 0.976
_diffrn_measured_fraction_theta_max 0.976
_diffrn_measurement_device_type 'Bruker APEX'
_diffrn_measurement_method 'phi and omega scans'
_diffrn_radiation_monochromator graphite
_diffrn_radiation_source 'fine-focus sealed tube'
_diffrn_radiation_type MoK\a
_diffrn_radiation_wavelength 0.71073
_diffrn_reflns_av_R_equivalents 0.000
_diffrn_reflns_av_sigmaI/netI 0.025
_diffrn_reflns_limit_h_max 15
_diffrn_reflns_limit_h_min -14
_diffrn_reflns_limit_k_max 16
_diffrn_reflns_limit_k_min 0
_diffrn_reflns_limit_l_max 16
_diffrn_reflns_limit_l_min 0
_diffrn_reflns_number 6890
_diffrn_reflns_theta_full 28.28
_diffrn_reflns_theta_max 28.28
_diffrn_reflns_theta_min 2.31
_exptl_absorpt_coefficient_mu 1.608
_exptl_absorpt_correction_T_max 0.813
_exptl_absorpt_correction_T_min 0.681
_exptl_absorpt_correction_type multi-scan
_exptl_absorpt_process_details 'Bruker TWINABS'
_exptl_crystal_colour colorless
_exptl_crystal_density_diffrn 1.815
_exptl_crystal_density_method 'not measured'
_exptl_crystal_description plates
_exptl_crystal_F_000 964
_exptl_crystal_size_max 0.26
_exptl_crystal_size_mid 0.23
_exptl_crystal_size_min 0.13
_refine_diff_density_max 1.224
_refine_diff_density_min -0.577
_refine_diff_density_rms 0.110
_refine_ls_extinction_method none
_refine_ls_goodness_of_fit_ref 1.117
_refine_ls_hydrogen_treatment constr
_refine_ls_matrix_type full
_refine_ls_number_parameters 195
_refine_ls_number_reflns 6893
_refine_ls_number_restraints 0
_refine_ls_restrained_S_all 1.117
_refine_ls_R_factor_all 0.039
_refine_ls_R_factor_gt 0.035
_refine_ls_shift/su_max 0.002
_refine_ls_shift/su_mean 0.000
_refine_ls_structure_factor_coef Fsqd
_refine_ls_weighting_details 'calc w=1/[\s^2^(Fo^2^)+(0.0488P)^2^+0.8786P] where P=(Fo^2^+2Fc^2^)/3'
_refine_ls_weighting_scheme calc
_refine_ls_wR_factor_gt 0.084
_refine_ls_wR_factor_ref 0.086
_reflns_number_gt 6332
_reflns_number_total 6893
_reflns_threshold_expression >2sigma(I)
_cod_data_source_file ic801580t_si_001_6.cif
_cod_data_source_block 2-M
_cod_database_code 4306764

loop_
_symmetry_equiv_pos_as_xyz
'x, y, z'
'-x+1/2, y+1/2, -z+1/2'
'-x, -y, -z'
'x-1/2, -y-1/2, z-1/2'

loop_
_atom_site_label
_atom_site_type_symbol
_atom_site_fract_x
_atom_site_fract_y
_atom_site_fract_z
_atom_site_U_iso_or_equiv
_atom_site_adp_type
_atom_site_occupancy
_atom_site_symmetry_multiplicity
_atom_site_calc_flag
_atom_site_refinement_flags
_atom_site_disorder_assembly
_atom_site_disorder_group
Ag Ag 0.454239(14) 0.609816(13) 1.023816(13) 0.01464(6) Uani 1 1 d . . .
Si Si 0.56783(5) 0.60304(5) 0.69631(5) 0.01670(14) Uani 1 1 d . . .
S1 S 0.61304(5) 0.69326(4) 0.92888(4) 0.01443(11) Uani 1 1 d . . .
S2 S 0.70399(5) 0.47110(4) 0.88047(4) 0.01481(11) Uani 1 1 d . . .
S3 S 0.50039(5) 0.77885(5) 0.26117(5) 0.01782(12) Uani 1 1 d . . .
O1 O 0.29642(16) 0.73139(14) 0.92462(15) 0.0285(4) Uani 1 1 d . . .
O2 O 0.56520(14) 0.70539(13) 0.19886(13) 0.0216(4) Uani 1 1 d . . .
O3 O 0.37497(15) 0.76219(15) 0.25304(17) 0.0344(5) Uani 1 1 d . . .
O4 O 0.55227(17) 0.79779(15) 0.36894(14) 0.0296(4) Uani 1 1 d . . .
F1 F 0.4802(2) 0.90341(15) 0.09194(14) 0.0530(5) Uani 1 1 d . . .
F2 F 0.63215(14) 0.93528(14) 0.20110(16) 0.0438(4) Uani 1 1 d . . .
F3 F 0.46036(14) 0.98550(12) 0.24019(14) 0.0379(4) Uani 1 1 d . . .
C2 C 0.74459(19) 0.69647(19) 1.02281(18) 0.0182(5) Uani 1 1 d . . .
H2A H 0.8105 0.7280 0.9861 0.022 Uiso 1 1 calc R . .
H2B H 0.7295 0.7441 1.0837 0.022 Uiso 1 1 calc R . .
C3 C 0.7825(2) 0.5866(2) 1.06700(18) 0.0210(5) Uani 1 1 d . . .
H3A H 0.8491 0.5963 1.1226 0.025 Uiso 1 1 calc R . .
H3B H 0.7160 0.5545 1.1024 0.025 Uiso 1 1 calc R . .
C4 C 0.82036(19) 0.50833(19) 0.98280(18) 0.0190(5) Uani 1 1 d . . .
H4A H 0.8508 0.4422 1.0196 0.023 Uiso 1 1 calc R . .
H4B H 0.8863 0.5408 0.9470 0.023 Uiso 1 1 calc R . .
C5 C 0.6395(2) 0.5070(3) 0.6085(2) 0.0323(6) Uani 1 1 d . . .
H5A H 0.6305 0.4337 0.6354 0.048 Uiso 1 1 calc R . .
H5B H 0.7237 0.5243 0.6087 0.048 Uiso 1 1 calc R . .
H5C H 0.6021 0.5122 0.5350 0.048 Uiso 1 1 calc R . .
C6 C 0.5754(2) 0.7428(2) 0.6451(2) 0.0298(6) Uani 1 1 d . . .
H6A H 0.6582 0.7637 0.6421 0.045 Uiso 1 1 calc R . .
H6B H 0.5374 0.7916 0.6934 0.045 Uiso 1 1 calc R . .
H6C H 0.5344 0.7470 0.5730 0.045 Uiso 1 1 calc R . .
C7 C 0.4136(2) 0.5634(2) 0.71730(19) 0.0214(5) Uani 1 1 d . . .
H7A H 0.3645 0.5688 0.6491 0.032 Uiso 1 1 calc R . .
H7B H 0.3822 0.6112 0.7704 0.032 Uiso 1 1 calc R . .
H7C H 0.4127 0.4891 0.7434 0.032 Uiso 1 1 calc R . .
C8 C 0.3206(2) 0.8333(2) 0.8787(2) 0.0264(5) Uani 1 1 d . . .
H8A H 0.2847 0.8903 0.9193 0.040 Uiso 1 1 calc R . .
H8B H 0.2874 0.8352 0.8037 0.040 Uiso 1 1 calc R . .
H8C H 0.4063 0.8444 0.8816 0.040 Uiso 1 1 calc R . .
C9 C 0.5192(2) 0.9074(2) 0.1948(2) 0.0263(5) Uani 1 1 d . . .
C1 C 0.66420(19) 0.60274(16) 0.82928(17) 0.0135(4) Uani 1 1 d . . .
H1 H 0.7408 0.6347 0.8109 0.016 Uiso 1 1 calc R . .

loop_
_atom_site_aniso_label
_atom_site_aniso_U_11
_atom_site_aniso_U_22
_atom_site_aniso_U_33
_atom_site_aniso_U_23
_atom_site_aniso_U_13
_atom_site_aniso_U_12
Ag 0.01545(9) 0.01129(10) 0.01755(10) 0.00057(6) 0.00360(6) -0.00094(6)
Si 0.0158(3) 0.0207(3) 0.0134(3) 0.0023(2) 0.0003(2) -0.0026(2)
S1 0.0154(2) 0.0118(3) 0.0162(3) -0.00007(19) 0.00231(19) -0.00112(19)
S2 0.0145(2) 0.0116(3) 0.0185(3) 0.0007(2) 0.00253(19) 0.00042(19)
S3 0.0168(3) 0.0155(3) 0.0216(3) -0.0068(2) 0.0043(2) 0.0001(2)
O1 0.0286(9) 0.0198(9) 0.0374(10) 0.0135(8) 0.0036(8) 0.0041(7)
O2 0.0230(8) 0.0183(8) 0.0238(9) -0.0084(7) 0.0042(7) 0.0033(7)
O3 0.0194(9) 0.0228(10) 0.0621(13) -0.0150(9) 0.0105(9) -0.0016(7)
O4 0.0393(11) 0.0288(10) 0.0207(9) -0.0053(7) 0.0023(8) -0.0001(8)
F1 0.0850(15) 0.0428(11) 0.0292(9) 0.0048(8) -0.0075(10) 0.0117(10)
F2 0.0293(8) 0.0299(9) 0.0741(13) 0.0091(9) 0.0163(8) -0.0053(7)
F3 0.0390(9) 0.0188(8) 0.0571(11) -0.0060(7) 0.0099(8) 0.0072(7)
C2 0.0178(11) 0.0176(11) 0.0192(11) -0.0047(9) 0.0019(8) -0.0052(9)
C3 0.0177(11) 0.0285(13) 0.0165(11) 0.0020(9) -0.0010(9) -0.0056(9)
C4 0.0133(10) 0.0196(11) 0.0234(12) 0.0063(9) -0.0022(9) -0.0020(9)
C5 0.0253(13) 0.0506(18) 0.0212(12) -0.0111(12) 0.0023(10) 0.0018(12)
C6 0.0280(13) 0.0332(15) 0.0268(13) 0.0151(11) -0.0050(10) -0.0060(11)
C7 0.0183(11) 0.0246(13) 0.0212(12) -0.0015(9) 0.0003(9) -0.0030(9)
C8 0.0291(13) 0.0198(12) 0.0296(13) 0.0077(10) -0.0018(10) 0.0018(10)
C9 0.0281(13) 0.0211(12) 0.0299(13) -0.0022(10) 0.0040(11) 0.0040(10)
C1 0.0154(10) 0.0121(10) 0.0132(10) 0.0020(8) 0.0028(8) -0.0007(8)

loop_
_atom_type_symbol
_atom_type_description
_atom_type_scat_dispersion_real
_atom_type_scat_dispersion_imag
_atom_type_scat_source
C C 0.0033 0.0016 'International Tables Vol C Tables 4.2.6.8 and 6.1.1.4'
H H 0.0000 0.0000 'International Tables Vol C Tables 4.2.6.8 and 6.1.1.4'
O O 0.0106 0.0060 'International Tables Vol C Tables 4.2.6.8 and 6.1.1.4'
F F 0.0171 0.0103 'International Tables Vol C Tables 4.2.6.8 and 6.1.1.4'
Si Si 0.0817 0.0704 'International Tables Vol C Tables 4.2.6.8 and 6.1.1.4'
S S 0.1246 0.1234 'International Tables Vol C Tables 4.2.6.8 and 6.1.1.4'
Ag Ag -0.8971 1.1015 'International Tables Vol C Tables 4.2.6.8 and 6.1.1.4'

loop_
_geom_angle_atom_site_label_1
_geom_angle_atom_site_label_2
_geom_angle_atom_site_label_3
_geom_angle
_geom_angle_site_symmetry_1
_geom_angle_site_symmetry_3
_geom_angle_publ_flag
S2 Ag S1 179.282(19) 3_667 . ?
S2 Ag O1 88.12(4) 3_667 . ?
S1 Ag O1 91.64(4) . . ?
S2 Ag Ag 90.136(16) 3_667 3_667 ?
S1 Ag Ag 90.525(16) . 3_667 ?
O1 Ag Ag 132.59(4) . 3_667 ?
C5 Si C6 111.42(13) . . ?
C5 Si C7 112.15(12) . . ?
C6 Si C7 111.60(12) . . ?
C5 Si C1 105.34(11) . . ?
C6 Si C1 105.14(11) . . ?
C7 Si C1 110.78(10) . . ?
C1 S1 C2 99.39(10) . . ?
C1 S1 Ag 110.94(7) . . ?
C2 S1 Ag 107.03(8) . . ?
C1 S2 C4 99.40(10) . . ?
C1 S2 Ag 111.93(7) . 3_667 ?
C4 S2 Ag 106.30(8) . 3_667 ?
O3 S3 O2 114.75(10) . . ?
O3 S3 O4 114.54(12) . . ?
O2 S3 O4 114.83(11) . . ?
O3 S3 C9 104.36(12) . . ?
O2 S3 C9 103.12(11) . . ?
O4 S3 C9 103.10(12) . . ?
C8 O1 Ag 124.35(15) . . ?
C3 C2 S1 113.91(15) . . ?
C3 C2 H2A 108.8 . . ?
S1 C2 H2A 108.8 . . ?
C3 C2 H2B 108.8 . . ?
S1 C2 H2B 108.8 . . ?
H2A C2 H2B 107.7 . . ?
C4 C3 C2 114.34(19) . . ?
C4 C3 H3A 108.7 . . ?
C2 C3 H3A 108.7 . . ?
C4 C3 H3B 108.7 . . ?
C2 C3 H3B 108.7 . . ?
H3A C3 H3B 107.6 . . ?
C3 C4 S2 114.70(15) . . ?
C3 C4 H4A 108.6 . . ?
S2 C4 H4A 108.6 . . ?
C3 C4 H4B 108.6 . . ?
S2 C4 H4B 108.6 . . ?
H4A C4 H4B 107.6 . . ?
Si C5 H5A 109.5 . . ?
Si C5 H5B 109.5 . . ?
H5A C5 H5B 109.5 . . ?
Si C5 H5C 109.5 . . ?
H5A C5 H5C 109.5 . . ?
H5B C5 H5C 109.5 . . ?
Si C6 H6A 109.5 . . ?
Si C6 H6B 109.5 . . ?
H6A C6 H6B 109.5 . . ?
Si C6 H6C 109.5 . . ?
H6A C6 H6C 109.5 . . ?
H6B C6 H6C 109.5 . . ?
Si C7 H7A 109.5 . . ?
Si C7 H7B 109.5 . . ?
H7A C7 H7B 109.5 . . ?
Si C7 H7C 109.5 . . ?
H7A C7 H7C 109.5 . . ?
H7B C7 H7C 109.5 . . ?
O1 C8 H8A 109.5 . . ?
O1 C8 H8B 109.5 . . ?
H8A C8 H8B 109.5 . . ?
O1 C8 H8C 109.5 . . ?
H8A C8 H8C 109.5 . . ?
H8B C8 H8C 109.5 . . ?
F1 C9 F2 108.1(2) . . ?
F1 C9 F3 107.5(2) . . ?
F2 C9 F3 107.5(2) . . ?
F1 C9 S3 111.49(18) . . ?
F2 C9 S3 110.65(18) . . ?
F3 C9 S3 111.43(19) . . ?
S2 C1 S1 114.06(11) . . ?
S2 C1 Si 114.73(11) . . ?
S1 C1 Si 113.74(11) . . ?
S2 C1 H1 104.2 . . ?
S1 C1 H1 104.2 . . ?
Si C1 H1 104.2 . . ?

loop_
_geom_bond_atom_site_label_1
_geom_bond_atom_site_label_2
_geom_bond_distance
_geom_bond_site_symmetry_2
_geom_bond_publ_flag
Ag S2 2.4552(6) 3_667 ?
Ag S1 2.4679(6) . ?
Ag O1 2.5811(17) . ?
Ag Ag 3.0013(5) 3_667 ?
Si C5 1.856(3) . ?
Si C6 1.858(3) . ?
Si C7 1.859(2) . ?
Si C1 1.910(2) . ?
S1 C1 1.809(2) . ?
S1 C2 1.820(2) . ?
S2 C1 1.802(2) . ?
S2 C4 1.819(2) . ?
S2 Ag 2.4552(6) 3_667 ?
S3 O3 1.4340(18) . ?
S3 O2 1.4415(16) . ?
S3 O4 1.4421(18) . ?
S3 C9 1.822(3) . ?
O1 C8 1.428(3) . ?
F1 C9 1.323(3) . ?
F2 C9 1.325(3) . ?
F3 C9 1.333(3) . ?
C2 C3 1.524(3) . ?
C2 H2A 0.9900 . ?
C2 H2B 0.9900 . ?
C3 C4 1.521(3) . ?
C3 H3A 0.9900 . ?
C3 H3B 0.9900 . ?
C4 H4A 0.9900 . ?
C4 H4B 0.9900 . ?
C5 H5A 0.9800 . ?
C5 H5B 0.9800 . ?
C5 H5C 0.9800 . ?
C6 H6A 0.9800 . ?
C6 H6B 0.9800 . ?
C6 H6C 0.9800 . ?
C7 H7A 0.9800 . ?
C7 H7B 0.9800 . ?
C7 H7C 0.9800 . ?
C8 H8A 0.9800 . ?
C8 H8B 0.9800 . ?
C8 H8C 0.9800 . ?
C1 H1 1.0000 . ?
